data_4024259
loop_
_publ_author_name
'Qiuping Ding'
'Zhiyong Wang'
'Jie Wu'

_publ_section_title
;
Tandem Electrophilic Cyclization-[3+2] Cycloaddition-Rearrangement
Reactions of 2-Alkynylbenzaldoxime, DMAD, and Br2
;
_journal_name_full 'Journal of Organic Chemistry'
_journal_page_first 921
_journal_page_last 924
_journal_paper_doi 10.1021/jo802076k
_journal_volume 74
_journal_year 2009
_chemical_formula_sum 'C22 H18 Br N O6'
_chemical_formula_weight 472.28
_chemical_name_systematic
; 
 ? 
;
_space_group_IT_number 2
_symmetry_space_group_name_Hall '-P 1'
_symmetry_space_group_name_H-M 'P -1'
_atom_sites_solution_hydrogens geom
_atom_sites_solution_primary direct
_atom_sites_solution_secondary difmap
_audit_creation_method SHELXL-97
_cell_angle_alpha 74.3250(10)
_cell_angle_beta 89.989(2)
_cell_angle_gamma 77.0820(10)
_cell_formula_units_Z 4
_cell_length_a 8.3521(2)
_cell_length_b 15.6627(3)
_cell_length_c 17.7796(4)
_cell_measurement_temperature 296(2)
_cell_volume 2178.19(8)
_computing_structure_refinement 'SHELXL-97 (Sheldrick, 1997)'
_computing_structure_solution 'SHELXS-97 (Sheldrick, 1990)'
_diffrn_ambient_temperature 296(2)
_diffrn_measured_fraction_theta_full 0.998
_diffrn_measured_fraction_theta_max 0.998
_diffrn_radiation_monochromator graphite
_diffrn_radiation_source 'fine-focus sealed tube'
_diffrn_radiation_type MoK\a
_diffrn_radiation_wavelength 0.71073
_diffrn_reflns_av_R_equivalents 0.0277
_diffrn_reflns_av_sigmaI/netI 0.0349
_diffrn_reflns_limit_h_max 9
_diffrn_reflns_limit_h_min -9
_diffrn_reflns_limit_k_max 18
_diffrn_reflns_limit_k_min -18
_diffrn_reflns_limit_l_max 17
_diffrn_reflns_limit_l_min -21
_diffrn_reflns_number 20657
_diffrn_reflns_theta_full 25.01
_diffrn_reflns_theta_max 25.01
_diffrn_reflns_theta_min 2.07
_exptl_absorpt_coefficient_mu 0.962
_exptl_absorpt_correction_T_max 23.091
_exptl_absorpt_correction_T_min 2.384
_exptl_crystal_colour colorless
_exptl_crystal_density_diffrn 0.720
_exptl_crystal_density_method 'not measured'
_exptl_crystal_F_000 480
_refine_diff_density_max 2.800
_refine_diff_density_min -0.864
_refine_diff_density_rms 0.110
_refine_ls_extinction_coef 0.0033(14)
_refine_ls_extinction_expression Fc^*^=kFc[1+0.001xFc^2^\l^3^/sin(2\q)]^-1/4^
_refine_ls_extinction_method SHELXL
_refine_ls_goodness_of_fit_ref 1.045
_refine_ls_hydrogen_treatment mixed
_refine_ls_matrix_type full
_refine_ls_number_parameters 542
_refine_ls_number_reflns 7653
_refine_ls_number_restraints 0
_refine_ls_restrained_S_all 1.045
_refine_ls_R_factor_all 0.1009
_refine_ls_R_factor_gt 0.0724
_refine_ls_shift/su_max 0.087
_refine_ls_shift/su_mean 0.016
_refine_ls_structure_factor_coef Fsqd
_refine_ls_weighting_details 'calc w=1/[\s^2^(Fo^2^)+(0.1571P)^2^+2.4750P] where P=(Fo^2^+2Fc^2^)/3'
_refine_ls_weighting_scheme calc
_refine_ls_wR_factor_gt 0.2266
_refine_ls_wR_factor_ref 0.2542
_reflns_number_gt 5245
_reflns_number_total 7653
_reflns_threshold_expression >2sigma(I)
_cod_data_source_file jo802076k_si_001.cif
_cod_data_source_block f:\hyf\wujie1029\z
_cod_database_code 4024259

loop_
_symmetry_equiv_pos_as_xyz
'x, y, z'
'-x, -y, -z'

loop_
_atom_site_label
_atom_site_type_symbol
_atom_site_fract_x
_atom_site_fract_y
_atom_site_fract_z
_atom_site_U_iso_or_equiv
_atom_site_adp_type
_atom_site_occupancy
_atom_site_symmetry_multiplicity
_atom_site_calc_flag
_atom_site_refinement_flags
_atom_site_disorder_assembly
_atom_site_disorder_group
Br1 Br 0.44668(12) 0.60539(5) 0.41476(5) 0.0939(4) Uani 1 1 d . . .
Br2 Br -0.09763(11) 0.60271(5) 0.25458(4) 0.0883(3) Uani 1 1 d . . .
C1 C 0.5416(8) 0.8197(5) 0.2014(4) 0.0703(18) Uani 1 1 d . . .
H1A H 0.5336 0.8074 0.1534 0.084 Uiso 1 1 calc R . .
C2 C 0.5096(8) 0.7588(4) 0.2677(3) 0.0622(15) Uani 1 1 d . . .
H2A H 0.4819 0.7055 0.2644 0.075 Uiso 1 1 calc R . .
C3 C 0.5185(7) 0.7768(4) 0.3406(3) 0.0502(12) Uani 1 1 d . . .
C4 C 0.5590(6) 0.8583(4) 0.3433(3) 0.0486(12) Uani 1 1 d . . .
C5 C 0.5941(8) 0.9208(4) 0.2727(3) 0.0601(14) Uani 1 1 d . . .
H5A H 0.6219 0.9745 0.2745 0.072 Uiso 1 1 calc R . .
C6 C 0.5861(8) 0.9002(5) 0.2039(3) 0.0674(16) Uani 1 1 d . . .
H6A H 0.6101 0.9395 0.1582 0.081 Uiso 1 1 calc R . .
C7 C 0.4908(7) 0.7187(4) 0.4141(3) 0.0568(14) Uani 1 1 d . . .
C8 C 0.5008(7) 0.7395(4) 0.4831(3) 0.0516(13) Uani 1 1 d . . .
C9 C 0.4713(9) 0.6810(4) 0.5615(3) 0.0625(16) Uani 1 1 d . . .
C10 C 0.3127(10) 0.6767(5) 0.5815(4) 0.083(2) Uani 1 1 d . . .
H10A H 0.2247 0.7108 0.5461 0.100 Uiso 1 1 calc R . .
C11 C 0.2819(11) 0.6228(6) 0.6532(5) 0.100(3) Uani 1 1 d . . .
H11A H 0.1749 0.6191 0.6652 0.120 Uiso 1 1 calc R . .
C12 C 0.4125(12) 0.5747(6) 0.7063(5) 0.093(2) Uani 1 1 d . . .
C13 C 0.5720(13) 0.5759(7) 0.6862(5) 0.111(3) Uani 1 1 d . . .
H13A H 0.6605 0.5397 0.7205 0.133 Uiso 1 1 calc R . .
C14 C 0.5993(10) 0.6319(5) 0.6138(4) 0.086(2) Uani 1 1 d . . .
H14A H 0.7061 0.6356 0.6014 0.103 Uiso 1 1 calc R . .
C15 C 0.5023(18) 0.4706(9) 0.8322(6) 0.168(6) Uani 1 1 d . . .
H15A H 0.4575 0.4379 0.8778 0.252 Uiso 1 1 calc R . .
H15B H 0.5612 0.5106 0.8463 0.252 Uiso 1 1 calc R . .
H15C H 0.5760 0.4280 0.8108 0.252 Uiso 1 1 calc R . .
C16 C 0.5547(7) 0.8492(4) 0.5517(3) 0.0490(12) Uani 1 1 d . . .
C17 C 0.7141(7) 0.8379(4) 0.5804(3) 0.0583(14) Uani 1 1 d . . .
C18 C 0.4125(7) 0.8827(4) 0.5875(3) 0.0496(12) Uani 1 1 d . . .
C19 C 0.1230(9) 0.9112(8) 0.5849(6) 0.114(3) Uani 1 1 d . . .
H19A H 0.0300 0.9111 0.5533 0.171 Uiso 1 1 calc R . .
H19B H 0.1140 0.9713 0.5908 0.171 Uiso 1 1 calc R . .
H19C H 0.1257 0.8688 0.6355 0.171 Uiso 1 1 calc R . .
C20 C 0.7408(7) 0.8752(4) 0.6488(3) 0.0558(14) Uani 1 1 d . . .
C21 C 0.7968(14) 0.8400(6) 0.7839(4) 0.110(3) Uani 1 1 d . . .
H21A H 0.8131 0.7892 0.8299 0.165 Uiso 1 1 calc R . .
H21B H 0.7043 0.8865 0.7893 0.165 Uiso 1 1 calc R . .
H21C H 0.8936 0.8641 0.7776 0.165 Uiso 1 1 calc R . .
C22 C 0.5662(6) 0.8786(4) 0.4145(3) 0.0478(12) Uani 1 1 d . . .
H22A H 0.5922 0.9330 0.4155 0.057 Uiso 1 1 calc R . .
C23 C -0.0197(9) 0.7371(6) 0.3491(4) 0.078(2) Uani 1 1 d . . .
H23A H -0.0623 0.6867 0.3716 0.093 Uiso 1 1 calc R . .
C24 C 0.0153(9) 0.7916(7) 0.3935(4) 0.086(2) Uani 1 1 d . . .
H24A H -0.0040 0.7768 0.4465 0.103 Uiso 1 1 calc R . .
C25 C 0.0783(10) 0.8676(6) 0.3617(5) 0.085(2) Uani 1 1 d . . .
H25A H 0.1003 0.9032 0.3929 0.102 Uiso 1 1 calc R . .
C26 C 0.1068(8) 0.8889(5) 0.2861(4) 0.0771(19) Uani 1 1 d . . .
H26A H 0.1499 0.9395 0.2652 0.093 Uiso 1 1 calc R . .
C27 C 0.0740(7) 0.8376(4) 0.2369(3) 0.0570(14) Uani 1 1 d . . .
C28 C 0.0106(7) 0.7598(4) 0.2682(3) 0.0566(14) Uani 1 1 d . . .
C29 C -0.0176(7) 0.7083(4) 0.2158(3) 0.0580(14) Uani 1 1 d . . .
C30 C 0.0089(6) 0.7348(3) 0.1372(3) 0.0485(12) Uani 1 1 d . . .
C31 C 0.1020(7) 0.8605(4) 0.1583(3) 0.0559(14) Uani 1 1 d . . .
H31A H 0.1441 0.9115 0.1378 0.067 Uiso 1 1 calc R . .
C32 C -0.0306(7) 0.6902(4) 0.0782(3) 0.0511(13) Uani 1 1 d . . .
C33 C -0.1946(7) 0.6959(4) 0.0579(4) 0.0615(15) Uani 1 1 d . . .
H33A H -0.2773 0.7219 0.0855 0.074 Uiso 1 1 calc R . .
C34 C -0.2355(8) 0.6640(4) -0.0018(4) 0.0656(16) Uani 1 1 d . . .
H34A H -0.3453 0.6669 -0.0140 0.079 Uiso 1 1 calc R . .
C35 C -0.1123(8) 0.6270(4) -0.0446(3) 0.0621(15) Uani 1 1 d . . .
C36 C 0.0501(8) 0.6177(4) -0.0231(3) 0.0600(15) Uani 1 1 d . . .
H36A H 0.1325 0.5898 -0.0497 0.072 Uiso 1 1 calc R . .
C37 C 0.0915(7) 0.6492(4) 0.0376(3) 0.0547(13) Uani 1 1 d . . .
H37A H 0.2017 0.6431 0.0514 0.066 Uiso 1 1 calc R . .
C38 C -0.0494(12) 0.5738(6) -0.1560(5) 0.103(3) Uani 1 1 d . . .
H38A H -0.1024 0.5583 -0.1968 0.154 Uiso 1 1 calc R . .
H38B H 0.0313 0.5214 -0.1266 0.154 Uiso 1 1 calc R . .
H38C H 0.0035 0.6223 -0.1789 0.154 Uiso 1 1 calc R . .
C39 C 0.1043(7) 0.8434(4) 0.0289(3) 0.0475(12) Uani 1 1 d . . .
C40 C 0.2645(7) 0.8153(4) 0.0105(3) 0.0551(14) Uani 1 1 d . . .
C41 C -0.0318(7) 0.8917(4) -0.0251(3) 0.0529(13) Uani 1 1 d . . .
C42 C -0.3235(9) 0.9423(7) -0.0368(5) 0.098(3) Uani 1 1 d . . .
H42A H -0.4152 0.9472 -0.0044 0.147 Uiso 1 1 calc R . .
H42B H -0.3356 0.9041 -0.0695 0.147 Uiso 1 1 calc R . .
H42C H -0.3198 1.0018 -0.0690 0.147 Uiso 1 1 calc R . .
C43 C 0.3038(8) 0.8411(5) -0.0747(4) 0.0649(16) Uani 1 1 d . . .
C44 C 0.3294(16) 0.7925(10) -0.1890(5) 0.151(5) Uani 1 1 d . . .
H44A H 0.3176 0.7419 -0.2074 0.227 Uiso 1 1 calc R . .
H44B H 0.4407 0.7994 -0.1938 0.227 Uiso 1 1 calc R . .
H44C H 0.2556 0.8471 -0.2196 0.227 Uiso 1 1 calc R . .
N1 N 0.5372(5) 0.8228(3) 0.4811(2) 0.0464(10) Uani 1 1 d . . .
N2 N 0.0714(5) 0.8126(3) 0.1102(2) 0.0484(10) Uani 1 1 d . . .
O1 O 0.3725(10) 0.5225(5) 0.7755(4) 0.138(3) Uani 1 1 d . . .
O2 O 0.8423(6) 0.8028(4) 0.5534(3) 0.0943(17) Uani 1 1 d . . .
O3 O 0.4103(5) 0.9085(3) 0.6461(2) 0.0643(11) Uani 1 1 d . . .
O4 O 0.2713(5) 0.8851(3) 0.5480(2) 0.0628(10) Uani 1 1 d . . .
O5 O 0.7497(5) 0.9522(3) 0.6416(2) 0.0683(11) Uani 1 1 d . . .
O6 O 0.7657(7) 0.8104(3) 0.7161(3) 0.0813(14) Uani 1 1 d . . .
O7 O -0.1666(7) 0.6018(3) -0.1064(3) 0.0851(14) Uani 1 1 d . . .
O8 O 0.3829(5) 0.7689(4) 0.0573(3) 0.0756(13) Uani 1 1 d . . .
O9 O -0.0260(5) 0.9203(3) -0.0953(2) 0.0690(11) Uani 1 1 d . . .
O10 O -0.1736(5) 0.9031(3) 0.0118(2) 0.0660(11) Uani 1 1 d . . .
O11 O 0.3548(8) 0.9058(5) -0.1069(3) 0.1049(19) Uani 1 1 d . . .
O12 O 0.2905(7) 0.7760(4) -0.1070(3) 0.0862(15) Uani 1 1 d . . .

loop_
_atom_site_aniso_label
_atom_site_aniso_U_11
_atom_site_aniso_U_22
_atom_site_aniso_U_33
_atom_site_aniso_U_23
_atom_site_aniso_U_13
_atom_site_aniso_U_12
Br1 0.1536(8) 0.0522(4) 0.0872(6) -0.0282(4) -0.0104(5) -0.0364(4)
Br2 0.1324(7) 0.0627(5) 0.0710(5) -0.0154(3) 0.0386(4) -0.0291(4)
C1 0.071(4) 0.094(5) 0.045(3) -0.036(3) -0.002(3) 0.003(3)
C2 0.073(4) 0.064(4) 0.055(3) -0.035(3) -0.008(3) -0.004(3)
C3 0.054(3) 0.048(3) 0.047(3) -0.019(2) -0.004(2) 0.000(2)
C4 0.052(3) 0.051(3) 0.043(3) -0.018(2) 0.001(2) -0.006(2)
C5 0.074(4) 0.055(3) 0.048(3) -0.011(3) 0.003(3) -0.014(3)
C6 0.079(4) 0.078(4) 0.039(3) -0.012(3) 0.001(3) -0.009(3)
C7 0.073(4) 0.043(3) 0.057(3) -0.020(3) -0.008(3) -0.013(3)
C8 0.066(3) 0.041(3) 0.050(3) -0.013(2) -0.003(2) -0.016(2)
C9 0.094(5) 0.047(3) 0.050(3) -0.011(3) -0.005(3) -0.028(3)
C10 0.097(5) 0.076(5) 0.067(4) 0.009(3) -0.004(4) -0.035(4)
C11 0.103(6) 0.102(6) 0.089(6) 0.004(5) 0.002(5) -0.052(5)
C12 0.121(7) 0.085(5) 0.075(5) 0.003(4) -0.007(5) -0.058(5)
C13 0.124(8) 0.103(7) 0.085(6) 0.012(5) -0.042(5) -0.034(6)
C14 0.093(5) 0.090(5) 0.071(4) -0.003(4) -0.021(4) -0.035(4)
C15 0.206(13) 0.165(12) 0.088(7) 0.053(8) -0.030(8) -0.059(10)
C16 0.063(3) 0.056(3) 0.040(3) -0.022(2) 0.009(2) -0.026(3)
C17 0.060(4) 0.075(4) 0.051(3) -0.031(3) 0.008(3) -0.022(3)
C18 0.061(3) 0.047(3) 0.047(3) -0.015(2) 0.010(2) -0.023(2)
C19 0.051(4) 0.188(10) 0.125(7) -0.092(7) 0.008(4) -0.012(5)
C20 0.057(3) 0.071(4) 0.053(3) -0.030(3) 0.008(3) -0.026(3)
C21 0.174(9) 0.100(6) 0.056(4) -0.033(4) -0.027(5) -0.018(6)
C22 0.056(3) 0.046(3) 0.044(3) -0.013(2) 0.004(2) -0.016(2)
C23 0.078(4) 0.095(5) 0.047(3) -0.023(3) 0.011(3) 0.010(4)
C24 0.080(5) 0.129(7) 0.044(3) -0.042(4) 0.000(3) 0.010(5)
C25 0.086(5) 0.110(6) 0.070(5) -0.055(5) 0.000(4) -0.005(4)
C26 0.072(4) 0.097(5) 0.071(4) -0.052(4) -0.004(3) -0.003(4)
C27 0.056(3) 0.064(4) 0.049(3) -0.025(3) -0.002(2) 0.001(3)
C28 0.054(3) 0.066(4) 0.041(3) -0.018(3) -0.001(2) 0.009(3)
C29 0.068(4) 0.056(3) 0.046(3) -0.016(3) 0.012(3) -0.005(3)
C30 0.054(3) 0.045(3) 0.046(3) -0.017(2) 0.006(2) -0.004(2)
C31 0.061(3) 0.058(3) 0.055(3) -0.026(3) -0.001(3) -0.013(3)
C32 0.066(4) 0.046(3) 0.042(3) -0.014(2) 0.009(2) -0.013(2)
C33 0.063(4) 0.065(4) 0.066(4) -0.031(3) 0.016(3) -0.019(3)
C34 0.067(4) 0.066(4) 0.073(4) -0.027(3) 0.003(3) -0.023(3)
C35 0.089(5) 0.051(3) 0.052(3) -0.021(3) 0.000(3) -0.020(3)
C36 0.077(4) 0.051(3) 0.060(3) -0.029(3) 0.019(3) -0.014(3)
C37 0.065(3) 0.050(3) 0.053(3) -0.019(3) 0.009(3) -0.013(3)
C38 0.153(8) 0.103(6) 0.070(5) -0.054(5) 0.010(5) -0.028(6)
C39 0.059(3) 0.049(3) 0.037(3) -0.012(2) 0.001(2) -0.018(2)
C40 0.058(4) 0.065(3) 0.052(3) -0.023(3) 0.001(3) -0.025(3)
C41 0.062(4) 0.047(3) 0.052(3) -0.021(3) -0.002(3) -0.011(3)
C42 0.064(4) 0.124(7) 0.092(5) -0.031(5) -0.010(4) 0.009(4)
C43 0.061(4) 0.088(5) 0.054(3) -0.017(3) 0.007(3) -0.036(3)
C44 0.197(11) 0.242(14) 0.072(5) -0.082(8) 0.074(7) -0.119(11)
N1 0.056(3) 0.048(2) 0.042(2) -0.0168(19) 0.0037(19) -0.019(2)
N2 0.053(3) 0.052(2) 0.043(2) -0.019(2) 0.0048(18) -0.012(2)
O1 0.179(7) 0.137(6) 0.083(4) 0.036(4) -0.014(4) -0.086(5)
O2 0.061(3) 0.161(5) 0.088(3) -0.082(4) 0.014(2) -0.023(3)
O3 0.076(3) 0.082(3) 0.056(2) -0.039(2) 0.0189(19) -0.036(2)
O4 0.056(2) 0.077(3) 0.062(2) -0.027(2) 0.0026(19) -0.019(2)
O5 0.079(3) 0.081(3) 0.061(2) -0.028(2) 0.006(2) -0.040(2)
O6 0.119(4) 0.071(3) 0.054(3) -0.025(2) -0.010(2) -0.014(3)
O7 0.118(4) 0.078(3) 0.075(3) -0.041(3) -0.006(3) -0.030(3)
O8 0.058(3) 0.108(4) 0.061(3) -0.031(3) -0.006(2) -0.011(2)
O9 0.079(3) 0.078(3) 0.044(2) -0.010(2) -0.0043(19) -0.013(2)
O10 0.061(3) 0.071(3) 0.061(2) -0.020(2) -0.004(2) -0.001(2)
O11 0.125(4) 0.137(5) 0.079(3) -0.024(3) 0.022(3) -0.090(4)
O12 0.115(4) 0.112(4) 0.056(3) -0.039(3) 0.032(2) -0.056(3)

loop_
_atom_type_symbol
_atom_type_description
_atom_type_scat_dispersion_real
_atom_type_scat_dispersion_imag
_atom_type_scat_source
C C 0.0033 0.0016 'International Tables Vol C Tables 4.2.6.8 and 6.1.1.4'
H H 0.0000 0.0000 'International Tables Vol C Tables 4.2.6.8 and 6.1.1.4'
N N 0.0061 0.0033 'International Tables Vol C Tables 4.2.6.8 and 6.1.1.4'
O O 0.0106 0.0060 'International Tables Vol C Tables 4.2.6.8 and 6.1.1.4'
Br Br -0.2901 2.4595 'International Tables Vol C Tables 4.2.6.8 and 6.1.1.4'

loop_
_geom_angle_atom_site_label_1
_geom_angle_atom_site_label_2
_geom_angle_atom_site_label_3
_geom_angle
_geom_angle_site_symmetry_1
_geom_angle_site_symmetry_3
_geom_angle_publ_flag
C2 C1 C6 121.9(5) . . ?
C1 C2 C3 119.9(6) . . ?
C4 C3 C2 118.5(5) . . ?
C4 C3 C7 115.8(5) . . ?
C2 C3 C7 125.7(5) . . ?
C22 C4 C3 119.7(5) . . ?
C22 C4 C5 119.9(5) . . ?
C3 C4 C5 120.4(5) . . ?
C6 C5 C4 119.1(6) . . ?
C5 C6 C1 120.1(6) . . ?
C8 C7 C3 123.3(5) . . ?
C8 C7 Br1 119.0(4) . . ?
C3 C7 Br1 117.7(4) . . ?
C7 C8 N1 117.7(5) . . ?
C7 C8 C9 125.1(5) . . ?
N1 C8 C9 117.1(4) . . ?
C14 C9 C10 119.1(6) . . ?
C14 C9 C8 120.7(6) . . ?
C10 C9 C8 120.3(6) . . ?
C9 C10 C11 121.5(7) . . ?
C12 C11 C10 118.9(8) . . ?
O1 C12 C11 115.5(8) . . ?
O1 C12 C13 124.0(8) . . ?
C11 C12 C13 120.3(7) . . ?
C12 C13 C14 119.4(8) . . ?
C9 C14 C13 120.7(8) . . ?
C17 C16 C18 124.5(5) . . ?
C17 C16 N1 116.1(5) . . ?
C18 C16 N1 119.4(5) . . ?
O2 C17 C16 126.2(5) . . ?
O2 C17 C20 115.3(5) . . ?
C16 C17 C20 118.5(5) . . ?
O3 C18 O4 121.8(5) . . ?
O3 C18 C16 125.9(5) . . ?
O4 C18 C16 112.3(4) . . ?
O5 C20 O6 124.5(5) . . ?
O5 C20 C17 123.7(6) . . ?
O6 C20 C17 111.6(5) . . ?
N1 C22 C4 122.1(5) . . ?
C24 C23 C28 118.7(8) . . ?
C23 C24 C25 122.1(7) . . ?
C26 C25 C24 119.3(7) . . ?
C25 C26 C27 122.2(8) . . ?
C31 C27 C26 122.0(6) . . ?
C31 C27 C28 118.5(5) . . ?
C26 C27 C28 119.4(6) . . ?
C27 C28 C23 118.2(6) . . ?
C27 C28 C29 117.3(5) . . ?
C23 C28 C29 124.4(6) . . ?
C30 C29 C28 122.1(5) . . ?
C30 C29 Br2 118.7(4) . . ?
C28 C29 Br2 119.3(4) . . ?
C29 C30 N2 117.4(5) . . ?
C29 C30 C32 125.3(5) . . ?
N2 C30 C32 117.2(4) . . ?
N2 C31 C27 123.1(6) . . ?
C37 C32 C33 118.7(5) . . ?
C37 C32 C30 121.5(5) . . ?
C33 C32 C30 119.6(5) . . ?
C34 C33 C32 121.0(6) . . ?
C33 C34 C35 119.7(6) . . ?
O7 C35 C36 125.0(6) . . ?
O7 C35 C34 115.3(6) . . ?
C36 C35 C34 119.7(5) . . ?
C37 C36 C35 120.4(5) . . ?
C36 C37 C32 120.3(6) . . ?
C40 C39 C41 126.2(5) . . ?
C40 C39 N2 116.1(5) . . ?
C41 C39 N2 117.5(5) . . ?
O8 C40 C39 126.4(5) . . ?
O8 C40 C43 115.3(5) . . ?
C39 C40 C43 118.3(5) . . ?
O9 C41 O10 123.0(5) . . ?
O9 C41 C39 125.8(5) . . ?
O10 C41 C39 111.2(5) . . ?
O11 C43 O12 123.8(6) . . ?
O11 C43 C40 125.6(6) . . ?
O12 C43 C40 110.2(5) . . ?
C22 N1 C8 121.3(4) . . ?
C22 N1 C16 117.3(4) . . ?
C8 N1 C16 121.4(4) . . ?
C31 N2 C30 121.5(5) . . ?
C31 N2 C39 118.3(4) . . ?
C30 N2 C39 120.2(4) . . ?
C12 O1 C15 118.1(9) . . ?
C18 O4 C19 115.0(5) . . ?
C20 O6 C21 115.0(6) . . ?
C35 O7 C38 117.4(6) . . ?
C41 O10 C42 116.9(5) . . ?
C43 O12 C44 115.0(7) . . ?

loop_
_geom_bond_atom_site_label_1
_geom_bond_atom_site_label_2
_geom_bond_distance
_geom_bond_site_symmetry_2
_geom_bond_publ_flag
Br1 C7 1.889(5) . ?
Br2 C29 1.880(6) . ?
C1 C2 1.369(10) . ?
C1 C6 1.404(10) . ?
C2 C3 1.405(7) . ?
C3 C4 1.404(7) . ?
C3 C7 1.429(8) . ?
C4 C22 1.391(7) . ?
C4 C5 1.443(8) . ?
C5 C6 1.352(8) . ?
C7 C8 1.358(8) . ?
C8 N1 1.395(6) . ?
C8 C9 1.501(8) . ?
C9 C14 1.358(9) . ?
C9 C10 1.383(10) . ?
C10 C11 1.385(10) . ?
C11 C12 1.377(12) . ?
C12 O1 1.369(9) . ?
C12 C13 1.382(13) . ?
C13 C14 1.399(11) . ?
C15 O1 1.419(13) . ?
C16 C17 1.383(8) . ?
C16 C18 1.411(8) . ?
C16 N1 1.442(6) . ?
C17 O2 1.248(7) . ?
C17 C20 1.520(7) . ?
C18 O3 1.213(6) . ?
C18 O4 1.361(6) . ?
C19 O4 1.433(8) . ?
C20 O5 1.196(7) . ?
C20 O6 1.324(8) . ?
C21 O6 1.448(8) . ?
C22 N1 1.326(6) . ?
C23 C24 1.384(11) . ?
C23 C28 1.422(8) . ?
C24 C25 1.390(12) . ?
C25 C26 1.329(11) . ?
C26 C27 1.402(8) . ?
C27 C31 1.378(8) . ?
C27 C28 1.414(9) . ?
C28 C29 1.438(8) . ?
C29 C30 1.378(8) . ?
C30 N2 1.398(7) . ?
C30 C32 1.483(7) . ?
C31 N2 1.338(7) . ?
C32 C37 1.390(8) . ?
C32 C33 1.394(8) . ?
C33 C34 1.362(8) . ?
C34 C35 1.395(9) . ?
C35 O7 1.372(7) . ?
C35 C36 1.374(9) . ?
C36 C37 1.375(8) . ?
C38 O7 1.395(10) . ?
C39 C40 1.381(8) . ?
C39 C41 1.418(8) . ?
C39 N2 1.443(7) . ?
C40 O8 1.246(7) . ?
C40 C43 1.514(8) . ?
C41 O9 1.211(7) . ?
C41 O10 1.354(7) . ?
C42 O10 1.435(8) . ?
C43 O11 1.191(8) . ?
C43 O12 1.322(8) . ?
C44 O12 1.460(9) . ?
